data_7718589
loop_
_publ_author_name
'Liu, Bei'
'Dong, Xiao-Yan'
'Gong, Hui-Wen'
'Sun, Zheng'
'Sun, Rong'
'Zhu, Wen-Hua'
'Zhang, Lei'
'Sun, Hao-Ling'
'Zhao, Man-Yun'
'Huang, Ning-Ning'
'Bian, Qing-Yan'
'Gao, Song'

_publ_section_title
;
 Synergistic construction of highly symmetrical lanthanide single-ion
 magnets using neutral phosphoryl and anionic thiocyanate ligands.
;
_journal_issue 22
_journal_name_full 'Dalton transactions (Cambridge, England : 2003)'
_journal_page_first 9039
_journal_page_last 9048
_journal_paper_doi 10.1039/d5dt00339c
_journal_volume 54
_journal_year 2025
_chemical_formula_moiety 'C27 H52 Dy N9 O10 P2 S3'
_chemical_formula_sum 'C27 H52 Dy N9 O10 P2 S3'
_chemical_formula_weight 983.39
_chemical_name_common '[Dy(TMPO)2(SCN)3(H2O)2]'
_space_group_crystal_system triclinic
_space_group_IT_number 2
_space_group_name_Hall '-P 1'
_space_group_name_H-M_alt 'P -1'
_atom_sites_solution_hydrogens mixed
_atom_sites_solution_primary heavy
_atom_sites_solution_secondary difmap
_audit_creation_date 2025-03-31
_audit_creation_method
;
Olex2 1.3
(compiled 2020.11.12 svn.r5f609507 for OlexSys, GUI svn.r6408)
;
_audit_update_record
;
2025-04-15 deposited with the CCDC.	2025-05-02 downloaded from the CCDC.
;
_cell_angle_alpha 69.7420(10)
_cell_angle_beta 73.8000(10)
_cell_angle_gamma 86.7990(10)
_cell_formula_units_Z 2
_cell_length_a 10.0947(4)
_cell_length_b 13.1152(5)
_cell_length_c 17.2101(7)
_cell_measurement_reflns_used 9923
_cell_measurement_temperature 286.1
_cell_measurement_theta_max 25.32
_cell_measurement_theta_min 2.62
_cell_volume 2050.59(14)
_computing_cell_refinement 'SAINT v8.34A (Bruker, 2013)'
_computing_data_collection 'APEX2 (Bruker, 2005)'
_computing_data_reduction 'SAINT v8.34A (Bruker, 2013)'
_computing_molecular_graphics 'Olex2 1.3 (Dolomanov et al., 2009)'
_computing_publication_material 'Olex2 1.3 (Dolomanov et al., 2009)'
_computing_structure_refinement 'SHELXL 2014/6 (Sheldrick, 2015)'
_computing_structure_solution 'SHELXS  (Sheldrick, 2008)'
_diffrn_ambient_temperature 286.1
_diffrn_measured_fraction_theta_full 0.998
_diffrn_measured_fraction_theta_max 0.998
_diffrn_measurement_device_type 'Bruker P4'
_diffrn_measurement_method '\w scans'
_diffrn_radiation_monochromator graphite
_diffrn_radiation_type MoK\a
_diffrn_radiation_wavelength 0.71073
_diffrn_reflns_av_R_equivalents 0.0345
_diffrn_reflns_av_unetI/netI 0.0331
_diffrn_reflns_Laue_measured_fraction_full 0.998
_diffrn_reflns_Laue_measured_fraction_max 0.998
_diffrn_reflns_limit_h_max 12
_diffrn_reflns_limit_h_min -12
_diffrn_reflns_limit_k_max 15
_diffrn_reflns_limit_k_min -15
_diffrn_reflns_limit_l_max 20
_diffrn_reflns_limit_l_min -20
_diffrn_reflns_number 24503
_diffrn_reflns_point_group_measured_fraction_full 0.998
_diffrn_reflns_point_group_measured_fraction_max 0.998
_diffrn_reflns_theta_full 25.242
_diffrn_reflns_theta_max 25.370
_diffrn_reflns_theta_min 2.618
_diffrn_source 'fine-focus sealed tube'
_diffrn_source_current 30.0
_diffrn_source_power 1.5
_diffrn_source_voltage 50.0
_exptl_absorpt_coefficient_mu 2.113
_exptl_absorpt_correction_T_max 0.7452
_exptl_absorpt_correction_T_min 0.6831
_exptl_absorpt_correction_type multi-scan
_exptl_absorpt_process_details 'SADABS (Bruker, 2014)'
_exptl_crystal_colour pink
_exptl_crystal_density_diffrn 1.593
_exptl_crystal_description block
_exptl_crystal_F_000 1002
_exptl_crystal_size_max 0.34
_exptl_crystal_size_mid 0.28
_exptl_crystal_size_min 0.25
_refine_diff_density_max 1.268
_refine_diff_density_min -0.738
_refine_diff_density_rms 0.079
_refine_ls_extinction_coef 0.0102(3)
_refine_ls_extinction_expression Fc^*^=kFc[1+0.001xFc^2^\l^3^/sin(2\q)]^-1/4^
_refine_ls_extinction_method SHELXL
_refine_ls_goodness_of_fit_ref 1.012
_refine_ls_hydrogen_treatment mixed
_refine_ls_matrix_type full
_refine_ls_number_parameters 532
_refine_ls_number_reflns 7506
_refine_ls_number_restraints 8
_refine_ls_restrained_S_all 1.012
_refine_ls_R_factor_all 0.0362
_refine_ls_R_factor_gt 0.0273
_refine_ls_shift/su_max 0.001
_refine_ls_shift/su_mean 0.000
_refine_ls_structure_factor_coef Fsqd
_refine_ls_weighting_details 'w=1/[\s^2^(Fo^2^)+(0.0219P)^2^+3.0572P] where P=(Fo^2^+2Fc^2^)/3'
_refine_ls_weighting_scheme calc
_refine_ls_wR_factor_gt 0.0576
_refine_ls_wR_factor_ref 0.0627
_reflns_Friedel_coverage 0.000
_reflns_number_gt 6619
_reflns_number_total 7506
_reflns_threshold_expression 'I > 2\s(I)'
_cod_data_source_file d5dt00339c2.cif
_cod_data_source_block CCDC_2422425
_cod_depositor_comments 'Adding full bibliography for 7718589--7718592.cif.'
_cod_original_cell_volume 2050.60(14)
_cod_database_code 7718589
_shelxl_version_number 2014/6
_shelx_space_group_comment
;
The symmetry employed for this shelxl refinement is uniquely defined
by the following loop, which should always be used as a source of
symmetry information in preference to the above space-group names.
They are only intended as comments.
;
_shelx_estimated_absorpt_t_max 0.620
_shelx_estimated_absorpt_t_min 0.534
_exptl_absorpt_special_details
;
 The following wavelength and cell were deduced by SADABS from the
 direction cosines etc. They are given here for emergency use only:
 CELL 0.71101   10.103   13.127   17.216   69.700   73.802   86.778
;
_olex2_refinement_description
;
1. Fixed Uiso
 At 1.2 times of:
  All C(H,H) groups
2. Restrained distances
 O3-H3A = O3-H3B
 0.96 with sigma of 0.02
 H3A-H3B
 1.52 with sigma of 0.02
 O4-H4A = O4-H4B
 0.96 with sigma of 0.02
 H4A-H4B
 1.52 with sigma of 0.02
 C25-O10 \\sim C25'-O10'
 with sigma of 0.01
 C26-O10 \\sim C26'-O10'
 with sigma of 0.01
3. Others
 Sof(C24')=Sof(H24C)=Sof(H24D)=Sof(C25')=Sof(H25C)=Sof(H25D)=Sof(O10')=
 Sof(C26')=Sof(H26C)=Sof(H26D)=Sof(C27')=Sof(H27C)=Sof(H27D)=1-FVAR(1)
 Sof(C24)=Sof(H24A)=Sof(H24B)=Sof(C25)=Sof(H25A)=Sof(H25B)=Sof(O10)=Sof(C26)=
 Sof(H26A)=Sof(H26B)=Sof(C27)=Sof(H27A)=Sof(H27B)=FVAR(1)
4.a Secondary CH2 refined with riding coordinates:
 C15(H15A,H15B), C11(H11A,H11B), C8(H8A,H8B), C12(H12A,H12B), C14(H14A,H14B),
 C7(H7A,H7B), C23(H23A,H23B), C16(H16A,H16B), C19(H19A,H19B), C13(H13A,H13B),
 C20(H20A,H20B), C5(H5A,H5B), C6(H6A,H6B), C22(H22A,H22B), C21(H21A,H21B),
 C24(H24A,H24B), C25(H25A,H25B), C26(H26A,H26B), C27(H27A,H27B), C24'(H24C,
 H24D), C25'(H25C,H25D), C26'(H26C,H26D), C27'(H27C,H27D), C10(H10A,H10B),
 C9(H9A,H9B), C17(H17A,H17B), C18(H18A,H18B), C4(H4C,H4D)
;
_olex2_submission_special_instructions 'No special instructions were received'

loop_
_space_group_symop_operation_xyz
'x, y, z'
'-x, -y, -z'

loop_
_atom_site_label
_atom_site_type_symbol
_atom_site_fract_x
_atom_site_fract_y
_atom_site_fract_z
_atom_site_U_iso_or_equiv
_atom_site_adp_type
_atom_site_occupancy
_atom_site_site_symmetry_order
_atom_site_calc_flag
_atom_site_refinement_flags_posn
_atom_site_refinement_flags_adp
_atom_site_refinement_flags_occupancy
_atom_site_disorder_assembly
_atom_site_disorder_group
Dy1 Dy 0.51710(2) 0.77513(2) 0.72810(2) 0.02764(7) Uani 1 1 d . . . . .
P1 P 0.19943(8) 0.91729(7) 0.78202(5) 0.02640(18) Uani 1 1 d . . . . .
P2 P 0.70509(9) 0.52936(7) 0.71806(5) 0.0308(2) Uani 1 1 d . . . . .
S3 S 0.72185(15) 1.08206(11) 0.79272(12) 0.0782(4) Uani 1 1 d . . . . .
S1 S 0.15736(16) 0.45320(12) 0.87402(12) 0.0942(5) Uani 1 1 d . . . . .
O2 O 0.6655(2) 0.64459(18) 0.70434(14) 0.0315(5) Uani 1 1 d . . . . .
O1 O 0.3317(2) 0.86060(19) 0.77811(16) 0.0354(5) Uani 1 1 d . . . . .
O4 O 0.6997(3) 0.8678(2) 0.60261(17) 0.0496(7) Uani 1 1 d D . . . .
O3 O 0.5497(3) 0.6917(2) 0.86645(16) 0.0424(6) Uani 1 1 d D . . . .
N5 N 0.0603(3) 0.8388(2) 0.81438(18) 0.0321(6) Uani 1 1 d . . . . .
N6 N 0.1975(3) 1.0031(2) 0.68731(18) 0.0334(6) Uani 1 1 d . . . . .
N4 N 0.1868(3) 0.9839(2) 0.84800(18) 0.0327(6) Uani 1 1 d . . . . .
N7 N 0.6770(3) 0.4442(2) 0.81714(18) 0.0360(7) Uani 1 1 d . . . . .
N9 N 0.8745(3) 0.5318(3) 0.6811(2) 0.0451(8) Uani 1 1 d . . . . .
N8 N 0.6184(4) 0.4771(2) 0.6730(2) 0.0422(8) Uani 1 1 d . . . . .
N2 N 0.4153(4) 0.8058(3) 0.6111(2) 0.0465(8) Uani 1 1 d . . . . .
N1 N 0.3536(3) 0.6244(3) 0.7917(2) 0.0464(8) Uani 1 1 d . . . . .
N3 N 0.6151(3) 0.9244(3) 0.7500(2) 0.0505(9) Uani 1 1 d . . . . .
C15 C 0.3261(4) 1.0631(3) 0.6302(2) 0.0392(8) Uani 1 1 d . . . . .
H15A H 0.3653 1.0313 0.5861 0.047 Uiso 1 1 calc R U . . .
H15B H 0.3919 1.0572 0.6631 0.047 Uiso 1 1 calc R U . . .
O5 O 0.1992(4) 1.1286(3) 0.9337(2) 0.0766(10) Uani 1 1 d . . . . .
C11 C 0.0434(4) 0.7680(3) 0.7672(3) 0.0377(8) Uani 1 1 d . . . . .
H11A H 0.0813 0.6978 0.7899 0.045 Uiso 1 1 calc R U . . .
H11B H 0.0923 0.8006 0.7066 0.045 Uiso 1 1 calc R U . . .
C8 C -0.0138(4) 0.7892(3) 0.9063(2) 0.0412(9) Uani 1 1 d . . . . .
H8A H -0.0023 0.8357 0.9374 0.049 Uiso 1 1 calc R U . . .
H8B H 0.0232 0.7192 0.9307 0.049 Uiso 1 1 calc R U . . .
C12 C 0.0860(4) 1.0203(3) 0.6463(2) 0.0413(9) Uani 1 1 d . . . . .
H12A H 0.0001 0.9890 0.6894 0.050 Uiso 1 1 calc R U . . .
H12B H 0.1048 0.9836 0.6044 0.050 Uiso 1 1 calc R U . . .
C14 C 0.3014(4) 1.1811(3) 0.5882(3) 0.0439(9) Uani 1 1 d . . . . .
H14A H 0.2709 1.2148 0.6319 0.053 Uiso 1 1 calc R U . . .
H14B H 0.3870 1.2183 0.5482 0.053 Uiso 1 1 calc R U . . .
C1 C 0.2706(4) 0.5532(3) 0.8272(3) 0.0434(9) Uani 1 1 d . . . . .
C7 C 0.2573(4) 0.9556(3) 0.9158(3) 0.0453(9) Uani 1 1 d . . . . .
H7A H 0.3345 0.9110 0.9032 0.054 Uiso 1 1 calc R U . . .
H7B H 0.1941 0.9143 0.9707 0.054 Uiso 1 1 calc R U . . .
C23 C 0.5584(5) 0.5449(3) 0.6043(3) 0.0510(11) Uani 1 1 d . . . . .
H23A H 0.6213 0.5524 0.5484 0.061 Uiso 1 1 calc R U . . .
H23B H 0.5434 0.6169 0.6082 0.061 Uiso 1 1 calc R U . . .
C16 C 0.5391(4) 0.3925(3) 0.8681(2) 0.0437(9) Uani 1 1 d . . . . .
H16A H 0.4886 0.3846 0.8299 0.052 Uiso 1 1 calc R U . . .
H16B H 0.4874 0.4379 0.8990 0.052 Uiso 1 1 calc R U . . .
C19 C 0.7549(4) 0.4534(4) 0.8753(3) 0.0498(10) Uani 1 1 d . . . . .
H19A H 0.7099 0.5026 0.9046 0.060 Uiso 1 1 calc R U . . .
H19B H 0.8474 0.4832 0.8421 0.060 Uiso 1 1 calc R U . . .
C3 C 0.6584(4) 0.9908(3) 0.7676(3) 0.0425(9) Uani 1 1 d . . . . .
C13 C 0.0710(4) 1.1398(3) 0.6019(3) 0.0517(10) Uani 1 1 d . . . . .
H13A H 0.0019 1.1486 0.5709 0.062 Uiso 1 1 calc R U . . .
H13B H 0.0393 1.1745 0.6449 0.062 Uiso 1 1 calc R U . . .
C20 C 0.6344(6) 0.3662(3) 0.6702(3) 0.0642(13) Uani 1 1 d . . . . .
H20A H 0.6686 0.3208 0.7177 0.077 Uiso 1 1 calc R U . . .
H20B H 0.7010 0.3678 0.6167 0.077 Uiso 1 1 calc R U . . .
C5 C 0.1388(6) 1.1591(4) 0.8646(3) 0.0656(13) Uani 1 1 d . . . . .
H5A H 0.2082 1.1963 0.8112 0.079 Uiso 1 1 calc R U . . .
H5B H 0.0665 1.2093 0.8734 0.079 Uiso 1 1 calc R U . . .
C6 C 0.3081(5) 1.0575(4) 0.9210(4) 0.0676(14) Uani 1 1 d . . . . .
H6A H 0.3498 1.0388 0.9683 0.081 Uiso 1 1 calc R U . . .
H6B H 0.3785 1.0945 0.8681 0.081 Uiso 1 1 calc R U . . .
C22 C 0.4251(6) 0.4929(4) 0.6140(4) 0.0719(14) Uani 1 1 d . . . . .
H22A H 0.3612 0.4896 0.6687 0.086 Uiso 1 1 calc R U . . .
H22B H 0.3858 0.5372 0.5684 0.086 Uiso 1 1 calc R U . . .
C21 C 0.4988(7) 0.3199(4) 0.6762(4) 0.0870(19) Uani 1 1 d . . . . .
H21A H 0.5112 0.2479 0.6720 0.104 Uiso 1 1 calc R U . . .
H21B H 0.4353 0.3124 0.7319 0.104 Uiso 1 1 calc R U . . .
C24 C 0.9305(12) 0.6143(9) 0.5964(7) 0.049(3) Uani 0.587(12) 1 d . . P A 1
H24A H 0.8964 0.6851 0.5961 0.059 Uiso 0.587(12) 1 calc R U P A 1
H24B H 0.9040 0.5963 0.5526 0.059 Uiso 0.587(12) 1 calc R U P A 1
C25 C 1.0832(9) 0.6153(7) 0.5800(7) 0.064(3) Uani 0.587(12) 1 d D . P A 1
H25A H 1.1092 0.6182 0.6293 0.077 Uiso 0.587(12) 1 calc R U P A 1
H25B H 1.1266 0.6773 0.5299 0.077 Uiso 0.587(12) 1 calc R U P A 1
O10 O 1.125(3) 0.5093(13) 0.564(3) 0.086(7) Uani 0.587(12) 1 d D . P A 1
C26 C 1.0830(10) 0.4331(8) 0.6565(9) 0.073(3) Uani 0.587(12) 1 d D . P A 1
H26A H 1.1093 0.4642 0.6940 0.087 Uiso 0.587(12) 1 calc R U P A 1
H26B H 1.1256 0.3638 0.6620 0.087 Uiso 0.587(12) 1 calc R U P A 1
C27 C 0.9280(10) 0.4196(7) 0.6785(8) 0.055(3) Uani 0.587(12) 1 d . . P A 1
H27A H 0.8919 0.3630 0.7340 0.066 Uiso 0.587(12) 1 calc R U P A 1
H27B H 0.9012 0.4011 0.6349 0.066 Uiso 0.587(12) 1 calc R U P A 1
C24' C 0.9635(14) 0.6366(12) 0.6169(9) 0.036(3) Uani 0.413(12) 1 d . . P A 2
H24C H 0.9061 0.6990 0.6063 0.043 Uiso 0.413(12) 1 calc R U P A 2
H24D H 1.0348 0.6516 0.6398 0.043 Uiso 0.413(12) 1 calc R U P A 2
C25' C 1.0273(10) 0.6122(8) 0.5343(7) 0.041(3) Uani 0.413(12) 1 d D . P A 2
H25C H 0.9596 0.5806 0.5178 0.049 Uiso 0.413(12) 1 calc R U P A 2
H25D H 1.0717 0.6767 0.4869 0.049 Uiso 0.413(12) 1 calc R U P A 2
O10' O 1.132(3) 0.5304(19) 0.564(3) 0.072(7) Uani 0.413(12) 1 d D . P A 2
C26' C 1.0395(15) 0.4288(9) 0.6129(10) 0.055(4) Uani 0.413(12) 1 d D . P A 2
H26C H 1.0925 0.3638 0.6208 0.067 Uiso 0.413(12) 1 calc R U P A 2
H26D H 0.9710 0.4241 0.5843 0.067 Uiso 0.413(12) 1 calc R U P A 2
C27' C 0.9733(13) 0.4458(11) 0.6981(8) 0.043(3) Uani 0.413(12) 1 d . . P A 2
H27C H 0.9261 0.3791 0.7411 0.051 Uiso 0.413(12) 1 calc R U P A 2
H27D H 1.0428 0.4678 0.7190 0.051 Uiso 0.413(12) 1 calc R U P A 2
C10 C -0.1078(4) 0.7536(3) 0.7775(3) 0.0440(9) Uani 1 1 d . . . . .
H10A H -0.1434 0.8235 0.7509 0.053 Uiso 1 1 calc R U . . .
H10B H -0.1205 0.7053 0.7481 0.053 Uiso 1 1 calc R U . . .
O6 O -0.1840(3) 0.7093(2) 0.86696(17) 0.0462(7) Uani 1 1 d . . . . .
C9 C -0.1642(4) 0.7749(3) 0.9144(2) 0.0451(9) Uani 1 1 d . . . . .
H9A H -0.2138 0.7409 0.9746 0.054 Uiso 1 1 calc R U . . .
H9B H -0.2016 0.8456 0.8930 0.054 Uiso 1 1 calc R U . . .
O7 O 0.1989(3) 1.1920(2) 0.54294(17) 0.0509(7) Uani 1 1 d . . . . .
O9 O 0.4407(4) 0.3858(3) 0.6104(2) 0.0813(11) Uani 1 1 d . . . . .
O8 O 0.6292(3) 0.2928(3) 0.98769(17) 0.0573(8) Uani 1 1 d . . . . .
C17 C 0.5544(5) 0.2834(4) 0.9305(3) 0.0562(11) Uani 1 1 d . . . . .
H17A H 0.4637 0.2495 0.9638 0.067 Uiso 1 1 calc R U . . .
H17B H 0.6030 0.2374 0.8991 0.067 Uiso 1 1 calc R U . . .
C18 C 0.7623(5) 0.3444(4) 0.9401(3) 0.0648(13) Uani 1 1 d . . . . .
H18A H 0.8165 0.2983 0.9108 0.078 Uiso 1 1 calc R U . . .
H18B H 0.8092 0.3526 0.9799 0.078 Uiso 1 1 calc R U . . .
S2 S 0.28881(14) 0.86292(10) 0.47855(8) 0.0617(3) Uani 1 1 d . . . . .
C2 C 0.3615(4) 0.8295(3) 0.5567(2) 0.0368(8) Uani 1 1 d . . . . .
H4A H 0.730(5) 0.845(3) 0.554(2) 0.084(17) Uiso 1 1 d D . . . .
H3A H 0.487(3) 0.690(4) 0.9195(19) 0.079(16) Uiso 1 1 d D . . . .
H3B H 0.639(2) 0.695(4) 0.873(3) 0.090(18) Uiso 1 1 d D . . . .
H4B H 0.707(6) 0.9446(16) 0.582(3) 0.11(2) Uiso 1 1 d D . . . .
C4 C 0.0791(4) 1.0621(3) 0.8575(3) 0.0475(10) Uani 1 1 d . . . . .
H4C H 0.0041 1.0283 0.9087 0.057 Uiso 1 1 calc R U . . .
H4D H 0.0424 1.0845 0.8080 0.057 Uiso 1 1 calc R U . . .

loop_
_atom_site_aniso_label
_atom_site_aniso_U_11
_atom_site_aniso_U_22
_atom_site_aniso_U_33
_atom_site_aniso_U_23
_atom_site_aniso_U_13
_atom_site_aniso_U_12
Dy1 0.02668(9) 0.02577(9) 0.03286(10) -0.01212(7) -0.01019(6) 0.00539(6)
P1 0.0235(4) 0.0249(4) 0.0311(4) -0.0108(3) -0.0068(3) 0.0018(3)
P2 0.0379(5) 0.0258(4) 0.0266(4) -0.0077(4) -0.0089(4) 0.0087(4)
S3 0.0773(9) 0.0549(7) 0.1356(13) -0.0569(8) -0.0518(9) 0.0107(7)
S1 0.0661(9) 0.0660(9) 0.1129(12) 0.0225(8) -0.0281(8) -0.0301(7)
O2 0.0338(13) 0.0270(12) 0.0350(13) -0.0134(10) -0.0098(10) 0.0094(10)
O1 0.0302(13) 0.0378(13) 0.0445(14) -0.0216(12) -0.0124(11) 0.0110(11)
O4 0.0612(18) 0.0379(16) 0.0372(15) -0.0071(12) 0.0010(13) -0.0106(14)
O3 0.0354(14) 0.0611(17) 0.0298(13) -0.0151(13) -0.0080(11) 0.0008(13)
N5 0.0322(15) 0.0300(15) 0.0330(15) -0.0098(12) -0.0076(12) -0.0037(12)
N6 0.0256(14) 0.0346(16) 0.0343(16) -0.0045(13) -0.0084(12) -0.0020(12)
N4 0.0314(15) 0.0332(15) 0.0376(16) -0.0178(13) -0.0102(13) 0.0072(12)
N7 0.0342(16) 0.0371(16) 0.0333(16) -0.0059(13) -0.0123(13) 0.0025(13)
N9 0.0418(18) 0.0365(17) 0.0395(17) -0.0013(14) -0.0021(14) 0.0176(14)
N8 0.069(2) 0.0248(15) 0.0380(17) -0.0115(13) -0.0232(16) 0.0092(15)
N2 0.053(2) 0.053(2) 0.0438(19) -0.0230(16) -0.0234(17) 0.0114(17)
N1 0.0349(17) 0.0354(18) 0.068(2) -0.0128(16) -0.0192(16) 0.0017(15)
N3 0.0444(19) 0.048(2) 0.070(2) -0.0330(19) -0.0163(18) -0.0003(16)
C15 0.0319(19) 0.036(2) 0.043(2) -0.0086(16) -0.0042(16) -0.0003(16)
O5 0.107(3) 0.067(2) 0.084(2) -0.055(2) -0.033(2) 0.014(2)
C11 0.0323(19) 0.036(2) 0.050(2) -0.0222(17) -0.0111(17) 0.0025(16)
C8 0.040(2) 0.045(2) 0.0320(19) -0.0021(16) -0.0113(16) -0.0098(17)
C12 0.042(2) 0.041(2) 0.039(2) -0.0094(17) -0.0148(17) 0.0007(17)
C14 0.049(2) 0.0316(19) 0.044(2) -0.0085(17) -0.0056(18) -0.0058(17)
C1 0.038(2) 0.036(2) 0.053(2) -0.0061(18) -0.0204(18) 0.0067(18)
C7 0.054(2) 0.050(2) 0.041(2) -0.0220(19) -0.0201(19) 0.0091(19)
C23 0.083(3) 0.038(2) 0.043(2) -0.0155(18) -0.034(2) 0.006(2)
C16 0.039(2) 0.052(2) 0.035(2) -0.0086(18) -0.0121(17) 0.0020(18)
C19 0.045(2) 0.057(3) 0.042(2) -0.0025(19) -0.0209(19) -0.003(2)
C3 0.036(2) 0.038(2) 0.056(2) -0.0191(19) -0.0161(18) 0.0110(17)
C13 0.047(2) 0.048(2) 0.050(2) -0.002(2) -0.019(2) 0.009(2)
C20 0.108(4) 0.032(2) 0.063(3) -0.023(2) -0.033(3) 0.013(2)
C5 0.092(4) 0.043(2) 0.069(3) -0.032(2) -0.020(3) 0.020(2)
C6 0.076(3) 0.072(3) 0.081(3) -0.047(3) -0.037(3) 0.002(3)
C22 0.090(4) 0.074(3) 0.078(4) -0.041(3) -0.046(3) 0.010(3)
C21 0.146(6) 0.047(3) 0.078(4) -0.019(3) -0.045(4) -0.027(3)
C24 0.044(6) 0.042(5) 0.048(6) -0.006(4) -0.006(4) 0.007(4)
C25 0.053(5) 0.056(5) 0.064(6) -0.016(4) 0.011(4) -0.013(4)
O10 0.058(8) 0.051(8) 0.126(11) -0.047(9) 0.032(7) -0.004(6)
C26 0.048(6) 0.059(6) 0.108(9) -0.026(6) -0.023(6) 0.019(4)
C27 0.040(5) 0.037(5) 0.084(7) -0.023(4) -0.010(5) 0.012(4)
C24' 0.030(6) 0.040(7) 0.031(7) -0.008(5) -0.001(5) -0.001(5)
C25' 0.039(6) 0.045(6) 0.037(6) -0.017(4) -0.004(5) 0.006(4)
O10' 0.041(8) 0.035(8) 0.121(14) -0.040(9) 0.025(7) 0.000(7)
C26' 0.049(7) 0.035(6) 0.074(9) -0.020(6) -0.004(6) 0.022(5)
C27' 0.029(6) 0.038(7) 0.048(7) -0.004(5) -0.004(5) 0.005(5)
C10 0.037(2) 0.055(2) 0.050(2) -0.023(2) -0.0180(18) -0.0034(18)
O6 0.0327(14) 0.0535(17) 0.0501(16) -0.0135(13) -0.0107(12) -0.0124(12)
C9 0.036(2) 0.055(2) 0.038(2) -0.0110(18) -0.0045(17) -0.0085(18)
O7 0.0594(18) 0.0406(15) 0.0413(15) -0.0008(12) -0.0131(14) 0.0012(13)
O9 0.119(3) 0.068(2) 0.079(2) -0.032(2) -0.048(2) -0.014(2)
O8 0.0526(18) 0.067(2) 0.0333(15) 0.0004(14) -0.0064(13) 0.0087(15)
C17 0.060(3) 0.050(3) 0.044(2) -0.009(2) -0.001(2) -0.005(2)
C18 0.047(3) 0.080(3) 0.048(3) 0.003(2) -0.018(2) 0.012(2)
S2 0.0804(8) 0.0512(6) 0.0652(7) -0.0113(6) -0.0488(7) 0.0002(6)
C2 0.041(2) 0.0319(19) 0.038(2) -0.0140(16) -0.0110(17) 0.0019(16)
C4 0.046(2) 0.053(2) 0.048(2) -0.028(2) -0.0106(19) 0.0199(19)

loop_
_atom_type_symbol
_atom_type_description
_atom_type_scat_dispersion_real
_atom_type_scat_dispersion_imag
_atom_type_scat_source
C C 0.0033 0.0016 'International Tables Vol C Tables 4.2.6.8 and 6.1.1.4'
H H 0.0000 0.0000 'International Tables Vol C Tables 4.2.6.8 and 6.1.1.4'
N N 0.0061 0.0033 'International Tables Vol C Tables 4.2.6.8 and 6.1.1.4'
O O 0.0106 0.0060 'International Tables Vol C Tables 4.2.6.8 and 6.1.1.4'
P P 0.1023 0.0942 'International Tables Vol C Tables 4.2.6.8 and 6.1.1.4'
S S 0.1246 0.1234 'International Tables Vol C Tables 4.2.6.8 and 6.1.1.4'
Dy Dy -0.1892 4.4098 'International Tables Vol C Tables 4.2.6.8 and 6.1.1.4'

loop_
_geom_angle_atom_site_label_1
_geom_angle_atom_site_label_2
_geom_angle_atom_site_label_3
_geom_angle
_geom_angle_site_symmetry_1
_geom_angle_site_symmetry_3
_geom_angle_publ_flag
O2 Dy1 O4 74.26(9) . . ?
O2 Dy1 O3 79.61(9) . . ?
O2 Dy1 N2 99.00(10) . . ?
O2 Dy1 N1 82.26(10) . . ?
O2 Dy1 N3 115.82(10) . . ?
O1 Dy1 O2 163.19(9) . . ?
O1 Dy1 O4 122.15(10) . . ?
O1 Dy1 O3 92.43(9) . . ?
O1 Dy1 N2 82.81(10) . . ?
O1 Dy1 N1 81.54(10) . . ?
O1 Dy1 N3 76.24(10) . . ?
O4 Dy1 N2 76.51(11) . . ?
O4 Dy1 N3 70.41(11) . . ?
O3 Dy1 O4 123.31(10) . . ?
O3 Dy1 N2 157.96(11) . . ?
O3 Dy1 N1 77.19(11) . . ?
O3 Dy1 N3 77.68(11) . . ?
N2 Dy1 N3 121.46(12) . . ?
N1 Dy1 O4 144.04(11) . . ?
N1 Dy1 N2 80.82(12) . . ?
N1 Dy1 N3 145.46(12) . . ?
O1 P1 N5 115.61(15) . . ?
O1 P1 N6 111.26(15) . . ?
O1 P1 N4 107.06(14) . . ?
N6 P1 N5 105.05(15) . . ?
N4 P1 N5 108.60(15) . . ?
N4 P1 N6 109.12(15) . . ?
O2 P2 N7 118.38(15) . . ?
O2 P2 N9 106.95(15) . . ?
O2 P2 N8 108.35(14) . . ?
N7 P2 N9 102.51(15) . . ?
N8 P2 N7 105.30(16) . . ?
N8 P2 N9 115.70(18) . . ?
P2 O2 Dy1 153.49(15) . . ?
P1 O1 Dy1 159.19(15) . . ?
Dy1 O4 H4A 123(3) . . ?
Dy1 O4 H4B 119(3) . . ?
H4A O4 H4B 107(3) . . ?
Dy1 O3 H3A 127(3) . . ?
Dy1 O3 H3B 119(3) . . ?
H3A O3 H3B 106(2) . . ?
C11 N5 P1 120.7(2) . . ?
C8 N5 P1 121.9(2) . . ?
C8 N5 C11 110.0(3) . . ?
C15 N6 P1 118.3(2) . . ?
C12 N6 P1 128.1(2) . . ?
C12 N6 C15 113.2(3) . . ?
C7 N4 P1 124.2(2) . . ?
C7 N4 C4 112.7(3) . . ?
C4 N4 P1 121.8(2) . . ?
C16 N7 P2 121.8(2) . . ?
C19 N7 P2 122.0(3) . . ?
C19 N7 C16 109.7(3) . . ?
C24 N9 P2 114.1(5) . . ?
C24 N9 C27 109.0(6) . . ?
C27 N9 P2 112.4(4) . . ?
C24' N9 P2 123.3(5) . . ?
C27' N9 P2 131.1(5) . . ?
C27' N9 C24' 105.7(8) . . ?
C23 N8 P2 122.3(2) . . ?
C20 N8 P2 123.9(3) . . ?
C20 N8 C23 110.0(3) . . ?
C2 N2 Dy1 173.3(3) . . ?
C1 N1 Dy1 175.6(3) . . ?
C3 N3 Dy1 174.4(4) . . ?
N6 C15 H15A 109.4 . . ?
N6 C15 H15B 109.4 . . ?
N6 C15 C14 111.0(3) . . ?
H15A C15 H15B 108.0 . . ?
C14 C15 H15A 109.4 . . ?
C14 C15 H15B 109.4 . . ?
C5 O5 C6 110.4(3) . . ?
N5 C11 H11A 110.0 . . ?
N5 C11 H11B 110.0 . . ?
N5 C11 C10 108.6(3) . . ?
H11A C11 H11B 108.3 . . ?
C10 C11 H11A 110.0 . . ?
C10 C11 H11B 110.0 . . ?
N5 C8 H8A 110.0 . . ?
N5 C8 H8B 110.0 . . ?
N5 C8 C9 108.7(3) . . ?
H8A C8 H8B 108.3 . . ?
C9 C8 H8A 110.0 . . ?
C9 C8 H8B 110.0 . . ?
N6 C12 H12A 109.4 . . ?
N6 C12 H12B 109.4 . . ?
N6 C12 C13 111.1(3) . . ?
H12A C12 H12B 108.0 . . ?
C13 C12 H12A 109.4 . . ?
C13 C12 H12B 109.4 . . ?
C15 C14 H14A 109.5 . . ?
C15 C14 H14B 109.5 . . ?
H14A C14 H14B 108.1 . . ?
O7 C14 C15 110.7(3) . . ?
O7 C14 H14A 109.5 . . ?
O7 C14 H14B 109.5 . . ?
N1 C1 S1 178.3(4) . . ?
N4 C7 H7A 109.8 . . ?
N4 C7 H7B 109.8 . . ?
N4 C7 C6 109.5(3) . . ?
H7A C7 H7B 108.2 . . ?
C6 C7 H7A 109.8 . . ?
C6 C7 H7B 109.8 . . ?
N8 C23 H23A 109.9 . . ?
N8 C23 H23B 109.9 . . ?
N8 C23 C22 109.1(4) . . ?
H23A C23 H23B 108.3 . . ?
C22 C23 H23A 109.9 . . ?
C22 C23 H23B 109.9 . . ?
N7 C16 H16A 109.8 . . ?
N7 C16 H16B 109.8 . . ?
N7 C16 C17 109.5(3) . . ?
H16A C16 H16B 108.2 . . ?
C17 C16 H16A 109.8 . . ?
C17 C16 H16B 109.8 . . ?
N7 C19 H19A 109.6 . . ?
N7 C19 H19B 109.6 . . ?
N7 C19 C18 110.2(4) . . ?
H19A C19 H19B 108.1 . . ?
C18 C19 H19A 109.6 . . ?
C18 C19 H19B 109.6 . . ?
N3 C3 S3 178.7(4) . . ?
C12 C13 H13A 109.3 . . ?
C12 C13 H13B 109.3 . . ?
H13A C13 H13B 108.0 . . ?
O7 C13 C12 111.6(3) . . ?
O7 C13 H13A 109.3 . . ?
O7 C13 H13B 109.3 . . ?
N8 C20 H20A 109.7 . . ?
N8 C20 H20B 109.7 . . ?
N8 C20 C21 109.8(4) . . ?
H20A C20 H20B 108.2 . . ?
C21 C20 H20A 109.7 . . ?
C21 C20 H20B 109.7 . . ?
O5 C5 H5A 109.4 . . ?
O5 C5 H5B 109.4 . . ?
O5 C5 C4 111.2(4) . . ?
H5A C5 H5B 108.0 . . ?
C4 C5 H5A 109.4 . . ?
C4 C5 H5B 109.4 . . ?
O5 C6 C7 111.5(4) . . ?
O5 C6 H6A 109.3 . . ?
O5 C6 H6B 109.3 . . ?
C7 C6 H6A 109.3 . . ?
C7 C6 H6B 109.3 . . ?
H6A C6 H6B 108.0 . . ?
C23 C22 H22A 109.2 . . ?
C23 C22 H22B 109.2 . . ?
H22A C22 H22B 107.9 . . ?
O9 C22 C23 112.2(4) . . ?
O9 C22 H22A 109.2 . . ?
O9 C22 H22B 109.2 . . ?
C20 C21 H21A 109.2 . . ?
C20 C21 H21B 109.2 . . ?
H21A C21 H21B 107.9 . . ?
O9 C21 C20 112.2(4) . . ?
O9 C21 H21A 109.2 . . ?
O9 C21 H21B 109.2 . . ?
N9 C24 H24A 110.5 . . ?
N9 C24 H24B 110.5 . . ?
N9 C24 C25 106.3(8) . . ?
H24A C24 H24B 108.7 . . ?
C25 C24 H24A 110.5 . . ?
C25 C24 H24B 110.5 . . ?
C24 C25 H25A 110.8 . . ?
C24 C25 H25B 110.8 . . ?
C24 C25 O10 104.8(17) . . ?
H25A C25 H25B 108.9 . . ?
O10 C25 H25A 110.8 . . ?
O10 C25 H25B 110.8 . . ?
C26 O10 C25 98(2) . . ?
O10 C26 H26A 110.9 . . ?
O10 C26 H26B 110.9 . . ?
O10 C26 C27 104.4(18) . . ?
H26A C26 H26B 108.9 . . ?
C27 C26 H26A 110.9 . . ?
C27 C26 H26B 110.9 . . ?
N9 C27 H27A 110.8 . . ?
N9 C27 H27B 110.8 . . ?
C26 C27 N9 104.6(8) . . ?
C26 C27 H27A 110.8 . . ?
C26 C27 H27B 110.8 . . ?
H27A C27 H27B 108.9 . . ?
N9 C24' H24C 110.7 . . ?
N9 C24' H24D 110.7 . . ?
H24C C24' H24D 108.8 . . ?
C25' C24' N9 105.4(10) . . ?
C25' C24' H24C 110.7 . . ?
C25' C24' H24D 110.7 . . ?
C24' C25' H25C 111.8 . . ?
C24' C25' H25D 111.8 . . ?
H25C C25' H25D 109.5 . . ?
O10' C25' C24' 100(3) . . ?
O10' C25' H25C 111.8 . . ?
O10' C25' H25D 111.8 . . ?
C26' O10' C25' 101(3) . . ?
O10' C26' H26C 111.5 . . ?
O10' C26' H26D 111.5 . . ?
O10' C26' C27' 102(3) . . ?
H26C C26' H26D 109.3 . . ?
C27' C26' H26C 111.5 . . ?
C27' C26' H26D 111.5 . . ?
N9 C27' C26' 106.4(10) . . ?
N9 C27' H27C 110.4 . . ?
N9 C27' H27D 110.4 . . ?
C26' C27' H27C 110.4 . . ?
C26' C27' H27D 110.4 . . ?
H27C C27' H27D 108.6 . . ?
C11 C10 H10A 109.4 . . ?
C11 C10 H10B 109.4 . . ?
H10A C10 H10B 108.0 . . ?
O6 C10 C11 111.2(3) . . ?
O6 C10 H10A 109.4 . . ?
O6 C10 H10B 109.4 . . ?
C9 O6 C10 111.9(3) . . ?
C8 C9 H9A 109.4 . . ?
C8 C9 H9B 109.4 . . ?
O6 C9 C8 111.2(3) . . ?
O6 C9 H9A 109.4 . . ?
O6 C9 H9B 109.4 . . ?
H9A C9 H9B 108.0 . . ?
C13 O7 C14 109.9(3) . . ?
C21 O9 C22 110.1(4) . . ?
C18 O8 C17 110.6(3) . . ?
C16 C17 H17A 109.5 . . ?
C16 C17 H17B 109.5 . . ?
O8 C17 C16 110.9(4) . . ?
O8 C17 H17A 109.5 . . ?
O8 C17 H17B 109.5 . . ?
H17A C17 H17B 108.0 . . ?
C19 C18 H18A 109.1 . . ?
C19 C18 H18B 109.1 . . ?
O8 C18 C19 112.6(3) . . ?
O8 C18 H18A 109.1 . . ?
O8 C18 H18B 109.1 . . ?
H18A C18 H18B 107.8 . . ?
N2 C2 S2 178.7(4) . . ?
N4 C4 C5 109.6(3) . . ?
N4 C4 H4C 109.8 . . ?
N4 C4 H4D 109.8 . . ?
C5 C4 H4C 109.8 . . ?
C5 C4 H4D 109.8 . . ?
H4C C4 H4D 108.2 . . ?

loop_
_geom_bond_atom_site_label_1
_geom_bond_atom_site_label_2
_geom_bond_distance
_geom_bond_site_symmetry_2
_geom_bond_publ_flag
Dy1 O2 2.280(2) . ?
Dy1 O1 2.244(2) . ?
Dy1 O4 2.398(3) . ?
Dy1 O3 2.360(2) . ?
Dy1 N2 2.412(3) . ?
Dy1 N1 2.385(3) . ?
Dy1 N3 2.427(3) . ?
P1 O1 1.488(2) . ?
P1 N5 1.634(3) . ?
P1 N6 1.634(3) . ?
P1 N4 1.631(3) . ?
P2 O2 1.496(2) . ?
P2 N7 1.638(3) . ?
P2 N9 1.648(3) . ?
P2 N8 1.628(3) . ?
S3 C3 1.621(4) . ?
S1 C1 1.612(4) . ?
O4 H4A 0.944(19) . ?
O4 H4B 0.944(19) . ?
O3 H3A 0.945(19) . ?
O3 H3B 0.942(19) . ?
N5 C11 1.473(4) . ?
N5 C8 1.472(4) . ?
N6 C15 1.461(4) . ?
N6 C12 1.457(4) . ?
N4 C7 1.462(4) . ?
N4 C4 1.468(4) . ?
N7 C16 1.476(5) . ?
N7 C19 1.472(5) . ?
N9 C24 1.459(11) . ?
N9 C27 1.550(9) . ?
N9 C24' 1.565(14) . ?
N9 C27' 1.470(12) . ?
N8 C23 1.471(5) . ?
N8 C20 1.470(5) . ?
N2 C2 1.154(5) . ?
N1 C1 1.164(5) . ?
N3 C3 1.158(5) . ?
C15 H15A 0.9700 . ?
C15 H15B 0.9700 . ?
C15 C14 1.505(5) . ?
O5 C5 1.412(6) . ?
O5 C6 1.420(6) . ?
C11 H11A 0.9700 . ?
C11 H11B 0.9700 . ?
C11 C10 1.502(5) . ?
C8 H8A 0.9700 . ?
C8 H8B 0.9700 . ?
C8 C9 1.501(5) . ?
C12 H12A 0.9700 . ?
C12 H12B 0.9700 . ?
C12 C13 1.507(5) . ?
C14 H14A 0.9700 . ?
C14 H14B 0.9700 . ?
C14 O7 1.433(5) . ?
C7 H7A 0.9700 . ?
C7 H7B 0.9700 . ?
C7 C6 1.497(6) . ?
C23 H23A 0.9700 . ?
C23 H23B 0.9700 . ?
C23 C22 1.484(7) . ?
C16 H16A 0.9700 . ?
C16 H16B 0.9700 . ?
C16 C17 1.493(6) . ?
C19 H19A 0.9700 . ?
C19 H19B 0.9700 . ?
C19 C18 1.491(6) . ?
C13 H13A 0.9700 . ?
C13 H13B 0.9700 . ?
C13 O7 1.433(5) . ?
C20 H20A 0.9700 . ?
C20 H20B 0.9700 . ?
C20 C21 1.491(7) . ?
C5 H5A 0.9700 . ?
C5 H5B 0.9700 . ?
C5 C4 1.494(6) . ?
C6 H6A 0.9700 . ?
C6 H6B 0.9700 . ?
C22 H22A 0.9700 . ?
C22 H22B 0.9700 . ?
C22 O9 1.424(6) . ?
C21 H21A 0.9700 . ?
C21 H21B 0.9700 . ?
C21 O9 1.417(6) . ?
C24 H24A 0.9700 . ?
C24 H24B 0.9700 . ?
C24 C25 1.487(15) . ?
C25 H25A 0.9700 . ?
C25 H25B 0.9700 . ?
C25 O10 1.52(3) . ?
O10 C26 1.51(3) . ?
C26 H26A 0.9700 . ?
C26 H26B 0.9700 . ?
C26 C27 1.509(15) . ?
C27 H27A 0.9700 . ?
C27 H27B 0.9700 . ?
C24' H24C 0.9700 . ?
C24' H24D 0.9700 . ?
C24' C25' 1.524(18) . ?
C25' H25C 0.9700 . ?
C25' H25D 0.9700 . ?
C25' O10' 1.52(3) . ?
O10' C26' 1.51(3) . ?
C26' H26C 0.9700 . ?
C26' H26D 0.9700 . ?
C26' C27' 1.52(2) . ?
C27' H27C 0.9700 . ?
C27' H27D 0.9700 . ?
C10 H10A 0.9700 . ?
C10 H10B 0.9700 . ?
C10 O6 1.439(5) . ?
O6 C9 1.429(5) . ?
C9 H9A 0.9700 . ?
C9 H9B 0.9700 . ?
O8 C17 1.436(5) . ?
O8 C18 1.428(5) . ?
C17 H17A 0.9700 . ?
C17 H17B 0.9700 . ?
C18 H18A 0.9700 . ?
C18 H18B 0.9700 . ?
S2 C2 1.626(4) . ?
C4 H4C 0.9700 . ?
C4 H4D 0.9700 . ?

loop_
_geom_hbond_atom_site_label_D
_geom_hbond_atom_site_label_H
_geom_hbond_atom_site_label_A
_geom_hbond_distance_DH
_geom_hbond_distance_HA
_geom_hbond_distance_DA
_geom_hbond_angle_DHA
_geom_hbond_site_symmetry_A
O4 H4A O7 0.944(19) 1.85(2) 2.789(4) 176(5) 2_676
O3 H3A O8 0.945(19) 1.78(2) 2.718(4) 171(5) 2_667
O3 H3B O6 0.942(19) 1.780(19) 2.714(4) 171(4) 1_655
O4 H4B S2 0.944(19) 2.37(2) 3.313(3) 175(5) 2_676

loop_
_geom_torsion_atom_site_label_1
_geom_torsion_atom_site_label_2
_geom_torsion_atom_site_label_3
_geom_torsion_atom_site_label_4
_geom_torsion
_geom_torsion_site_symmetry_1
_geom_torsion_site_symmetry_2
_geom_torsion_site_symmetry_3
_geom_torsion_site_symmetry_4
_geom_torsion_publ_flag
P1 N5 C11 C10 -150.0(3) . . . . ?
P1 N5 C8 C9 150.2(3) . . . . ?
P1 N6 C15 C14 -136.0(3) . . . . ?
P1 N6 C12 C13 138.1(3) . . . . ?
P1 N4 C7 C6 140.6(3) . . . . ?
P1 N4 C4 C5 -139.7(3) . . . . ?
P2 N7 C16 C17 150.1(3) . . . . ?
P2 N7 C19 C18 -152.3(3) . . . . ?
P2 N9 C24 C25 171.8(6) . . . . ?
P2 N9 C27 C26 -171.6(8) . . . . ?
P2 N9 C24' C25' -115.3(8) . . . . ?
P2 N9 C27' C26' 116.2(9) . . . . ?
P2 N8 C23 C22 -144.6(3) . . . . ?
P2 N8 C20 C21 145.7(4) . . . . ?
O2 P2 N7 C16 80.1(3) . . . . ?
O2 P2 N7 C19 -68.5(3) . . . . ?
O2 P2 N9 C24 -46.5(6) . . . . ?
O2 P2 N9 C27 -171.3(5) . . . . ?
O2 P2 N9 C24' -18.8(7) . . . . ?
O2 P2 N9 C27' 160.5(9) . . . . ?
O2 P2 N8 C23 21.5(4) . . . . ?
O2 P2 N8 C20 177.4(3) . . . . ?
O1 P1 N5 C11 -59.2(3) . . . . ?
O1 P1 N5 C8 87.6(3) . . . . ?
O1 P1 N6 C15 -36.3(3) . . . . ?
O1 P1 N6 C12 135.8(3) . . . . ?
O1 P1 N4 C7 -23.6(3) . . . . ?
O1 P1 N4 C4 170.7(3) . . . . ?
N5 P1 O1 Dy1 78.8(5) . . . . ?
N5 P1 N6 C15 -162.2(3) . . . . ?
N5 P1 N6 C12 10.0(3) . . . . ?
N5 P1 N4 C7 101.9(3) . . . . ?
N5 P1 N4 C4 -63.8(3) . . . . ?
N5 C11 C10 O6 -57.3(4) . . . . ?
N5 C8 C9 O6 57.9(4) . . . . ?
N6 P1 O1 Dy1 -40.9(5) . . . . ?
N6 P1 N5 C11 63.8(3) . . . . ?
N6 P1 N5 C8 -149.4(3) . . . . ?
N6 P1 N4 C7 -144.1(3) . . . . ?
N6 P1 N4 C4 50.2(3) . . . . ?
N6 C15 C14 O7 -56.0(4) . . . . ?
N6 C12 C13 O7 53.9(4) . . . . ?
N4 P1 O1 Dy1 -160.0(4) . . . . ?
N4 P1 N5 C11 -179.5(3) . . . . ?
N4 P1 N5 C8 -32.8(3) . . . . ?
N4 P1 N6 C15 81.6(3) . . . . ?
N4 P1 N6 C12 -106.3(3) . . . . ?
N4 C7 C6 O5 55.5(5) . . . . ?
N7 P2 O2 Dy1 -48.5(4) . . . . ?
N7 P2 N9 C24 -171.7(6) . . . . ?
N7 P2 N9 C27 63.5(6) . . . . ?
N7 P2 N9 C24' -144.0(7) . . . . ?
N7 P2 N9 C27' 35.2(9) . . . . ?
N7 P2 N8 C23 149.0(3) . . . . ?
N7 P2 N8 C20 -55.0(4) . . . . ?
N7 C16 C17 O8 59.3(4) . . . . ?
N7 C19 C18 O8 -55.5(5) . . . . ?
N9 P2 O2 Dy1 -163.5(3) . . . . ?
N9 P2 N7 C16 -162.6(3) . . . . ?
N9 P2 N7 C19 48.8(3) . . . . ?
N9 P2 N8 C23 -98.6(3) . . . . ?
N9 P2 N8 C20 57.4(4) . . . . ?
N9 C24 C25 O10 71.2(19) . . . . ?
N9 C24' C25' O10' -71.6(19) . . . . ?
N8 P2 O2 Dy1 71.2(3) . . . . ?
N8 P2 N7 C16 -41.1(3) . . . . ?
N8 P2 N7 C19 170.2(3) . . . . ?
N8 P2 N9 C24 74.3(6) . . . . ?
N8 P2 N9 C27 -50.5(6) . . . . ?
N8 P2 N9 C24' 102.0(7) . . . . ?
N8 P2 N9 C27' -78.8(9) . . . . ?
N8 C23 C22 O9 -58.4(5) . . . . ?
N8 C20 C21 O9 56.6(6) . . . . ?
C15 N6 C12 C13 -49.4(4) . . . . ?
C15 C14 O7 C13 60.7(4) . . . . ?
O5 C5 C4 N4 -56.6(5) . . . . ?
C11 N5 C8 C9 -59.9(4) . . . . ?
C11 C10 O6 C9 56.5(4) . . . . ?
C8 N5 C11 C10 59.7(4) . . . . ?
C12 N6 C15 C14 50.7(4) . . . . ?
C12 C13 O7 C14 -59.9(4) . . . . ?
C7 N4 C4 C5 53.2(4) . . . . ?
C23 N8 C20 C21 -55.8(5) . . . . ?
C23 C22 O9 C21 58.5(6) . . . . ?
C16 N7 C19 C18 55.7(4) . . . . ?
C19 N7 C16 C17 -57.9(4) . . . . ?
C20 N8 C23 C22 56.5(5) . . . . ?
C20 C21 O9 C22 -57.3(6) . . . . ?
C5 O5 C6 C7 -60.3(5) . . . . ?
C6 O5 C5 C4 60.7(5) . . . . ?
C24 N9 C27 C26 60.8(13) . . . . ?
C24 C25 O10 C26 -77(3) . . . . ?
C25 O10 C26 C27 77(3) . . . . ?
O10 C26 C27 N9 -69.3(19) . . . . ?
C27 N9 C24 C25 -61.6(12) . . . . ?
C24' N9 C27' C26' -64.4(15) . . . . ?
C24' C25' O10' C26' 80(4) . . . . ?
C25' O10' C26' C27' -79(4) . . . . ?
O10' C26' C27' N9 73(2) . . . . ?
C27' N9 C24' C25' 65.3(13) . . . . ?
C10 O6 C9 C8 -56.7(4) . . . . ?
C17 O8 C18 C19 56.4(5) . . . . ?
C18 O8 C17 C16 -58.1(5) . . . . ?
C4 N4 C7 C6 -52.6(5) . . . . ?
